data_4510588
loop_
_publ_author_name
'Huang, Yumei'
'Zhang, Bingguang'
'Duan, Jingui'
'Liu, Wenlong'
'Zheng, Xiaofang'
'Wen, Lili'
'Ke, Xiaohuan'
'Li, Dongfeng'

_publ_section_title
;
 Two Copper(II) Metal--Organic Frameworks with Nanoporous Channels and
 Vacant Coordination Sites
;
_journal_issue 6
_journal_name_full 'Crystal Growth &amp; Design'
_journal_page_first 2866
_journal_paper_doi 10.1021/cg500175k
_journal_volume 14
_journal_year 2014
_chemical_formula_sum 'C40 H8 Cl Cu4 O16 S8'
_chemical_formula_weight 1290.55
_chemical_name_systematic
; 
 ? 
;
_space_group_IT_number 221
_symmetry_cell_setting cubic
_symmetry_space_group_name_Hall '-P 4 2 3'
_symmetry_space_group_name_H-M 'P m -3 m'
_atom_sites_solution_hydrogens geom
_atom_sites_solution_primary direct
_atom_sites_solution_secondary difmap
_audit_creation_method SHELXL-97
_cell_angle_alpha 90.00
_cell_angle_beta 90.00
_cell_angle_gamma 90.00
_cell_formula_units_Z 3
_cell_length_a 20.4434(14)
_cell_length_b 20.4434(14)
_cell_length_c 20.4434(14)
_cell_measurement_temperature 173(2)
_cell_volume 8544.0(10)
_computing_structure_refinement 'SHELXL-97 (Sheldrick, 1997)'
_computing_structure_solution 'SHELXS-97 (Sheldrick, 1990)'
_diffrn_ambient_temperature 173(2)
_diffrn_measured_fraction_theta_full 0.999
_diffrn_measured_fraction_theta_max 0.999
_diffrn_radiation_monochromator graphite
_diffrn_radiation_source 'fine-focus sealed tube'
_diffrn_radiation_type MoK\a
_diffrn_radiation_wavelength 0.71073
_diffrn_reflns_av_R_equivalents 0.0000
_diffrn_reflns_av_sigmaI/netI 0.0181
_diffrn_reflns_limit_h_max 14
_diffrn_reflns_limit_h_min 0
_diffrn_reflns_limit_k_max 17
_diffrn_reflns_limit_k_min 0
_diffrn_reflns_limit_l_max 24
_diffrn_reflns_limit_l_min 1
_diffrn_reflns_number 1633
_diffrn_reflns_theta_full 25.49
_diffrn_reflns_theta_max 25.49
_diffrn_reflns_theta_min 1.00
_exptl_absorpt_coefficient_mu 0.935
_exptl_absorpt_correction_T_max 0.919
_exptl_absorpt_correction_T_min 0.919
_exptl_absorpt_correction_type multi-scan
_exptl_absorpt_process_details 'SADABS (Bruker, 2000)'
_exptl_crystal_density_diffrn 0.752
_exptl_crystal_density_method 'not measured'
_exptl_crystal_F_000 1911
_exptl_crystal_size_max 0.09
_exptl_crystal_size_mid 0.09
_exptl_crystal_size_min 0.09
_platon_squeeze_details ' '
_refine_diff_density_max 0.272
_refine_diff_density_min -0.259
_refine_diff_density_rms 0.036
_refine_ls_extinction_method none
_refine_ls_goodness_of_fit_ref 1.083
_refine_ls_hydrogen_treatment constr
_refine_ls_matrix_type full
_refine_ls_number_parameters 56
_refine_ls_number_reflns 1633
_refine_ls_number_restraints 16
_refine_ls_restrained_S_all 1.131
_refine_ls_R_factor_all 0.0244
_refine_ls_R_factor_gt 0.0221
_refine_ls_shift/su_max 0.001
_refine_ls_shift/su_mean 0.000
_refine_ls_structure_factor_coef Fsqd
_refine_ls_weighting_details 'calc w=1/[\s^2^(Fo^2^)+(0.0360P)^2^+1.1324P] where P=(Fo^2^+2Fc^2^)/3'
_refine_ls_weighting_scheme calc
_refine_ls_wR_factor_gt 0.0605
_refine_ls_wR_factor_ref 0.0610
_reflns_number_gt 1492
_reflns_number_total 1633
_reflns_threshold_expression >2sigma(I)
_cod_data_source_file cg500175k_si_001.cif
_cod_data_source_block 2
_cod_depositor_comments
;
The following automatic conversions were performed:

'_symmetry_cell_setting' value 'Cubic' changed to 'cubic' according
to
/usr/data/users/saulius/crontab/automatic-downloads/rss-feeds/ACS/lib/dictionaries/cif_core.dic
dictionary named 'cif_core.dic' version 2.4.2 from 2011-04-26.

Automatic conversion script
Id: cif_fix_values 2281 2013-09-26 08:29:07Z andrius 

 Adding full bibliography for 4510587--4510588.cif.
;
_cod_database_code 4510588

loop_
_symmetry_equiv_pos_as_xyz
'x, y, z'
'-x, -y, z'
'-x, y, -z'
'x, -y, -z'
'z, x, y'
'z, -x, -y'
'-z, -x, y'
'-z, x, -y'
'y, z, x'
'-y, z, -x'
'y, -z, -x'
'-y, -z, x'
'y, x, -z'
'-y, -x, -z'
'y, -x, z'
'-y, x, z'
'x, z, -y'
'-x, z, y'
'-x, -z, -y'
'x, -z, y'
'z, y, -x'
'z, -y, x'
'-z, y, x'
'-z, -y, -x'
'-x, -y, -z'
'x, y, -z'
'x, -y, z'
'-x, y, z'
'-z, -x, -y'
'-z, x, y'
'z, x, -y'
'z, -x, y'
'-y, -z, -x'
'y, -z, x'
'-y, z, x'
'y, z, -x'
'-y, -x, z'
'y, x, z'
'-y, x, -z'
'y, -x, -z'
'-x, -z, y'
'x, -z, -y'
'x, z, y'
'-x, z, -y'
'-z, -y, x'
'-z, y, -x'
'z, -y, -x'
'z, y, x'

loop_
_atom_site_label
_atom_site_type_symbol
_atom_site_fract_x
_atom_site_fract_y
_atom_site_fract_z
_atom_site_U_iso_or_equiv
_atom_site_adp_type
_atom_site_occupancy
_atom_site_symmetry_multiplicity
_atom_site_calc_flag
_atom_site_refinement_flags
_atom_site_disorder_assembly
_atom_site_disorder_group
Cu1 Cu 0.5000 1.0000 0.376304(14) 0.01074(11) Uani 1 4 d S . .
C1 C 0.61265(6) 0.91088(8) 0.38735(6) 0.0189(4) Uani 1 2 d S A .
C2 C 0.64230(7) 0.85220(9) 0.35770(7) 0.0281(5) Uani 1 2 d SD . .
C3 C 0.66358(8) 0.76068(8) 0.28795(8) 0.0409(4) Uani 1 1 d D . .
C4 C 0.6949(2) 0.8173(2) 0.3755(2) 0.0343(11) Uani 0.50 1 d PDU A -1
H4 H 0.7196 0.8291 0.4119 0.013(14) Uiso 0.50 1 calc PR A -1
S1 S 0.60383(7) 0.81966(6) 0.28704(6) 0.0350(3) Uani 0.50 1 d PD A -1
Cl1 Cl 0.5000 1.0000 0.5000 0.0166(3) Uani 1 16 d S . .
O1 O 0.56343(6) 0.93253(6) 0.36031(5) 0.0494(4) Uani 1 1 d . . .

loop_
_atom_site_aniso_label
_atom_site_aniso_U_11
_atom_site_aniso_U_22
_atom_site_aniso_U_33
_atom_site_aniso_U_23
_atom_site_aniso_U_13
_atom_site_aniso_U_12
Cu1 0.00958(16) 0.00753(16) 0.01511(17) 0.000 0.000 0.000
C1 0.0207(6) 0.0152(9) 0.0207(6) -0.0052(5) -0.0008(7) 0.0052(5)
C2 0.0282(6) 0.0277(10) 0.0282(6) -0.0148(7) -0.0139(9) 0.0148(7)
C3 0.0393(9) 0.0389(9) 0.0445(10) -0.0187(7) -0.0204(8) 0.0283(8)
C4 0.042(3) 0.035(2) 0.025(2) -0.0238(18) -0.0148(17) 0.0079(19)
S1 0.0337(6) 0.0342(5) 0.0372(6) -0.0245(4) -0.0232(5) 0.0281(5)
Cl1 0.0122(3) 0.0252(6) 0.0122(3) 0.000 0.000 0.000
O1 0.0583(8) 0.0565(7) 0.0334(6) -0.0304(5) -0.0281(6) 0.0476(6)

loop_
_atom_type_symbol
_atom_type_description
_atom_type_scat_dispersion_real
_atom_type_scat_dispersion_imag
_atom_type_scat_source
C C 0.0033 0.0016 'International Tables Vol C Tables 4.2.6.8 and 6.1.1.4'
H H 0.0000 0.0000 'International Tables Vol C Tables 4.2.6.8 and 6.1.1.4'
O O 0.0106 0.0060 'International Tables Vol C Tables 4.2.6.8 and 6.1.1.4'
S S 0.1246 0.1234 'International Tables Vol C Tables 4.2.6.8 and 6.1.1.4'
Cu Cu 0.3201 1.2651 'International Tables Vol C Tables 4.2.6.8 and 6.1.1.4'
Cl Cl 0.1484 0.1585 'International Tables Vol C Tables 4.2.6.8 and 6.1.1.4'

loop_
_geom_angle_atom_site_label_1
_geom_angle_atom_site_label_2
_geom_angle_atom_site_label_3
_geom_angle
_geom_angle_site_symmetry_1
_geom_angle_site_symmetry_3
O1 Cu1 O1 160.40(7) 28_655 27_575
O1 Cu1 O1 91.77(8) 28_655 2_675
O1 Cu1 O1 84.90(8) 27_575 2_675
O1 Cu1 O1 84.90(8) 28_655 .
O1 Cu1 O1 91.77(8) 27_575 .
O1 Cu1 O1 160.40(7) 2_675 .
O1 Cu1 Cl1 99.80(3) 28_655 .
O1 Cu1 Cl1 99.80(3) 27_575 .
O1 Cu1 Cl1 99.80(3) 2_675 .
O1 Cu1 Cl1 99.80(3) . .
O1 C1 O1 127.25(17) 46_656 .
O1 C1 C2 116.38(8) 46_656 .
O1 C1 C2 116.38(8) . .
C4 C2 C4 98.8(4) 46_656 .
C4 C2 C1 130.61(18) 46_656 .
C4 C2 C1 130.60(18) . .
C4 C2 S1 13.37(17) 46_656 .
C4 C2 S1 112.2(2) . .
C1 C2 S1 117.23(7) . .
C4 C2 S1 112.2(2) 46_656 46_656
C4 C2 S1 13.37(17) . 46_656
C1 C2 S1 117.23(7) . 46_656
S1 C2 S1 125.53(14) . 46_656
C3 C3 C3 120.000(1) 46_656 42_566
C3 C3 C4 102.61(17) 46_656 46_656
C3 C3 C4 137.39(17) 42_566 46_656
C3 C3 S1 120.72(6) 46_656 .
C3 C3 S1 119.28(6) 42_566 .
C4 C3 S1 18.11(15) 46_656 .
C2 C4 C3 118.0(3) . 46_656
C2 C4 H4 121.0 . .
C3 C4 H4 121.0 46_656 .
C3 S1 C2 86.51(10) . .
Cu1 Cl1 Cu1 180.0 45_675 21_556
Cu1 Cl1 Cu1 90.0 45_675 25_676
Cu1 Cl1 Cu1 90.0 21_556 25_676
Cu1 Cl1 Cu1 90.0 45_675 .
Cu1 Cl1 Cu1 90.0 21_556 .
Cu1 Cl1 Cu1 180.0 25_676 .
C1 O1 Cu1 137.21(10) . .

loop_
_geom_bond_atom_site_label_1
_geom_bond_atom_site_label_2
_geom_bond_distance
_geom_bond_site_symmetry_2
Cu1 O1 1.9211(10) 28_655
Cu1 O1 1.9211(10) 27_575
Cu1 O1 1.9211(10) 2_675
Cu1 O1 1.9211(10) .
Cu1 Cl1 2.5288(3) .
C1 O1 1.2305(12) 46_656
C1 O1 1.2305(12) .
C1 C2 1.474(2) .
C2 C4 1.340(4) 46_656
C2 C4 1.340(4) .
C2 S1 1.7742(14) .
C2 S1 1.7742(14) 46_656
C3 C3 1.401(3) 46_656
C3 C3 1.406(3) 42_566
C3 C4 1.450(4) 46_656
C3 S1 1.7164(18) .
C4 C3 1.450(4) 46_656
C4 H4 0.9300 .
Cl1 Cu1 2.5288(3) 45_675
Cl1 Cu1 2.5288(3) 21_556
Cl1 Cu1 2.5288(3) 25_676

loop_
_platon_squeeze_void_nr
_platon_squeeze_void_average_x
_platon_squeeze_void_average_y
_platon_squeeze_void_average_z
_platon_squeeze_void_volume
_platon_squeeze_void_count_electrons
1 -0.006 -0.003 -0.003 4428.3 1624.1
2 0.500 0.500 0.500 1012.7 185.2
